data_4350163
loop_
_publ_author_name
'Takaoka, Kanji'
'Kawano, Masaki'
'Hozumi, Toshiya'
'Ohkoshi, Shin-Ichi'
'Fujita, Makoto'

_publ_contact_author 'Masaki Kawano'
_publ_section_title
;
 2D hydrogen-bonded square-grid coordination networks with a
 substitution-active metal site.
;
_journal_issue 10
_journal_name_full 'Inorganic chemistry'
_journal_page_first 3976
_journal_page_last 3982
_journal_paper_doi 10.1021/ic052138u
_journal_volume 45
_journal_year 2006
_chemical_formula_sum 'C40 H28 Co N6 O14'
_chemical_formula_weight 875.61
_space_group_IT_number 60
_space_group_name_Hall '-P 2n 2ab'
_space_group_name_H-M_alt 'P b c n'
_symmetry_cell_setting orthorhombic
_symmetry_space_group_name_H-M 'P b c n'
_atom_sites_solution_hydrogens geom
_atom_sites_solution_primary direct
_atom_sites_solution_secondary difmap
_audit_creation_method SHELXL-97
_cell_angle_alpha 90.00
_cell_angle_beta 90.00
_cell_angle_gamma 90.00
_cell_formula_units_Z 4
_cell_length_a 23.025(3)
_cell_length_b 20.722(3)
_cell_length_c 8.2790(12)
_cell_measurement_temperature 80(2)
_cell_volume 3950.1(10)
_computing_cell_refinement 'Bruker SMART'
_computing_data_collection 'Bruker SMART'
_computing_data_reduction 'Bruker SHELXTL'
_computing_molecular_graphics 'Bruker XSHELL'
_computing_publication_material 'Bruker SHELXTL'
_computing_structure_refinement 'SHELXL-97 (Sheldrick, 1997)'
_computing_structure_solution 'SHELXS-97 (Sheldrick, 1990)'
_diffrn_ambient_temperature 80(2)
_diffrn_measured_fraction_theta_full 0.958
_diffrn_measured_fraction_theta_max 0.958
_diffrn_measurement_device_type 'Bruker SMART CCD area detector system'
_diffrn_measurement_method omega
_diffrn_radiation_monochromator graphite
_diffrn_radiation_source 'fine-focus sealed tube'
_diffrn_radiation_type MoK\a
_diffrn_radiation_wavelength 0.71073
_diffrn_reflns_av_R_equivalents 0.0501
_diffrn_reflns_av_sigmaI/netI 0.0334
_diffrn_reflns_limit_h_max 30
_diffrn_reflns_limit_h_min -30
_diffrn_reflns_limit_k_max 26
_diffrn_reflns_limit_k_min -27
_diffrn_reflns_limit_l_max 10
_diffrn_reflns_limit_l_min -10
_diffrn_reflns_number 41924
_diffrn_reflns_theta_full 28.53
_diffrn_reflns_theta_max 28.53
_diffrn_reflns_theta_min 2.64
_exptl_absorpt_coefficient_mu 0.512
_exptl_absorpt_correction_T_max 0.9505
_exptl_absorpt_correction_T_min 0.8615
_exptl_crystal_colour red
_exptl_crystal_density_diffrn 1.472
_exptl_crystal_density_method 'not measured'
_exptl_crystal_description block
_exptl_crystal_F_000 1796
_exptl_crystal_size_max 0.30
_exptl_crystal_size_mid 0.15
_exptl_crystal_size_min 0.10
_refine_diff_density_max 1.650
_refine_diff_density_min -0.672
_refine_diff_density_rms 0.111
_refine_ls_extinction_method none
_refine_ls_goodness_of_fit_ref 1.121
_refine_ls_hydrogen_treatment mixed
_refine_ls_matrix_type full
_refine_ls_number_parameters 317
_refine_ls_number_reflns 4814
_refine_ls_number_restraints 16
_refine_ls_restrained_S_all 1.123
_refine_ls_R_factor_all 0.0978
_refine_ls_R_factor_gt 0.0785
_refine_ls_shift/su_max 0.057
_refine_ls_shift/su_mean 0.003
_refine_ls_structure_factor_coef Fsqd
_refine_ls_weighting_details 'calc w=1/[\s^2^(Fo^2^)+(0.0760P)^2^+17.3529P] where P=(Fo^2^+2Fc^2^)/3'
_refine_ls_weighting_scheme calc
_refine_ls_wR_factor_gt 0.1904
_refine_ls_wR_factor_ref 0.1998
_reflns_number_gt 3832
_reflns_number_total 4814
_reflns_threshold_expression >2sigma(I)
_cod_data_source_file ic052138usi20060318_034756.cif
_cod_data_source_block pbcn_Co_80k_NO3
_cod_depositor_comments
;
The following automatic conversions were performed:

data item '_symmetry_cell_setting' value 'Orthorhombic' was changed
to 'orthorhombic' in accordance with the
/home/saulius/struct/COD-crude-data/automatic-downloads/DataCite-retrospective/ACS/depositions/lib/dictionaries/cif_core.dic
dictionary named 'cif_core.dic' version 2.4.2 last updated on
2011-04-26.

Automatic conversion script
Id: cif_fix_values 6909 2019-04-08 15:41:33Z antanas 
;
_cod_original_cell_volume 3950.2(10)
_cod_original_sg_symbol_H-M Pbcn
_cod_database_code 4350163

loop_
_symmetry_equiv_pos_as_xyz
'x, y, z'
'-x+1/2, -y+1/2, z+1/2'
'-x, y, -z+1/2'
'x+1/2, -y+1/2, -z'
'-x, -y, -z'
'x-1/2, y-1/2, -z-1/2'
'x, -y, z-1/2'
'-x-1/2, y-1/2, z'

loop_
_atom_site_label
_atom_site_type_symbol
_atom_site_fract_x
_atom_site_fract_y
_atom_site_fract_z
_atom_site_U_iso_or_equiv
_atom_site_adp_type
_atom_site_occupancy
_atom_site_symmetry_multiplicity
_atom_site_calc_flag
_atom_site_refinement_flags
_atom_site_disorder_assembly
_atom_site_disorder_group
Co1 Co 0.5000 0.71025(3) 0.7500 0.0140(2) Uani 1 2 d S . .
N1 N 0.43335(13) 0.78012(13) 0.7981(4) 0.0150(6) Uani 1 1 d . . .
N2 N 0.43787(12) 0.63823(14) 0.8085(4) 0.0148(6) Uani 1 1 d . . .
C10 C 0.38312(16) 0.77677(17) 0.7161(5) 0.0191(8) Uani 1 1 d . . .
H10 H 0.3777 0.7422 0.6424 0.023 Uiso 1 1 calc R . .
C11 C 0.33875(16) 0.82145(17) 0.7340(5) 0.0199(8) Uani 1 1 d . . .
H11 H 0.3039 0.8171 0.6736 0.024 Uiso 1 1 calc R . .
C12 C 0.34568(15) 0.87309(17) 0.8420(5) 0.0166(7) Uani 1 1 d . . .
C13 C 0.39707(15) 0.87542(17) 0.9300(5) 0.0187(8) Uani 1 1 d . . .
H13 H 0.4034 0.9089 1.0063 0.022 Uiso 1 1 calc R . .
C14 C 0.43913(15) 0.82841(17) 0.9054(5) 0.0170(7) Uani 1 1 d . . .
H14 H 0.4738 0.8305 0.9675 0.020 Uiso 1 1 calc R . .
C20 C 0.40179(15) 0.64553(17) 0.9353(5) 0.0160(7) Uani 1 1 d . . .
H20 H 0.4087 0.6799 1.0089 0.019 Uiso 1 1 calc R . .
C21 C 0.14493(15) 1.10506(16) 0.9626(5) 0.0154(7) Uani 1 1 d . . .
H21 H 0.1706 1.1129 1.0504 0.019 Uiso 1 1 calc R . .
C22 C 0.15408(14) 1.05280(16) 0.8604(5) 0.0145(7) Uani 1 1 d . . .
C23 C 0.11422(14) 1.04311(17) 0.7351(5) 0.0176(7) Uani 1 1 d . . .
H23 H 0.1175 1.0065 0.6665 0.021 Uiso 1 1 calc R . .
C24 C 0.42997(15) 0.58737(18) 0.7123(5) 0.0173(7) Uani 1 1 d . . .
H24 H 0.4558 0.5813 0.6243 0.021 Uiso 1 1 calc R . .
C30 C 0.24046(15) 0.89867(17) 0.8537(5) 0.0180(7) Uani 1 1 d . . .
H30 H 0.2332 0.8537 0.8452 0.022 Uiso 1 1 calc R . .
C31 C 0.19393(15) 0.94109(17) 0.8616(5) 0.0170(7) Uani 1 1 d . . .
H31 H 0.1553 0.9251 0.8581 0.020 Uiso 1 1 calc R . .
C32 C 0.20394(14) 1.00751(17) 0.8749(5) 0.0169(7) Uani 1 1 d . . .
C33 C 0.26079(15) 1.03019(16) 0.8848(5) 0.0176(7) Uani 1 1 d . C .
C34 C 0.30778(15) 0.98735(17) 0.8747(5) 0.0170(7) Uani 1 1 d . . .
C35 C 0.29794(15) 0.92085(17) 0.8580(5) 0.0176(7) Uani 1 1 d . . .
C40 C 0.38522(16) 1.0439(2) 1.0010(6) 0.0243(9) Uani 1 1 d . . .
H40A H 0.3975 1.0126 1.0846 0.029 Uiso 1 1 calc R A 1
H40B H 0.3543 1.0715 1.0471 0.029 Uiso 1 1 calc R A 1
O40 O 0.36360(10) 1.01021(12) 0.8618(3) 0.0183(6) Uani 1 1 d . B .
O41 O 0.27038(11) 1.09545(12) 0.9026(4) 0.0192(6) Uani 1 1 d D . .
C42 C 0.43626(19) 1.0849(2) 0.9506(7) 0.0405(12) Uani 1 1 d . B 1
H42A H 0.4244 1.1127 0.8591 0.049 Uiso 1 1 calc R B 1
H42B H 0.4472 1.1134 1.0415 0.049 Uiso 1 1 calc R B 1
O42 O 0.48523(13) 1.04823(19) 0.9041(4) 0.0418(9) Uani 1 1 d . B 1
C41A C 0.2837(8) 1.1314(5) 0.7630(14) 0.010(3) Uiso 0.366(11) 1 d PDU C 3
C44A C 0.2891(5) 1.1996(6) 0.8214(18) 0.024(3) Uiso 0.366(11) 1 d PD C 3
O44A O 0.3049(4) 1.2404(4) 0.6904(10) 0.030(3) Uiso 0.366(11) 1 d PD C 3
C41B C 0.2747(8) 1.1252(7) 0.7409(16) 0.046(6) Uiso 0.443(13) 1 d PDU C 4
C44B C 0.2704(7) 1.1969(6) 0.7502(17) 0.044(3) Uiso 0.443(13) 1 d PD C 4
O44B O 0.2972(4) 1.2342(5) 0.8734(11) 0.053(3) Uiso 0.443(13) 1 d PD C 4
C41C C 0.2991(11) 1.1245(9) 0.762(2) 0.043(7) Uiso 0.278(12) 1 d PDU C 5
C44C C 0.2959(8) 1.1957(7) 0.761(2) 0.024(4) Uiso 0.278(12) 1 d PD C 5
O44C O 0.3532(5) 1.1949(6) 0.8295(15) 0.034(4) Uiso 0.278(12) 1 d PD C 5
O10 O 0.47787(13) 0.71843(16) 0.4985(4) 0.0315(7) Uani 1 1 d D . .
N10 N 0.4376(3) 0.7171(3) 0.4019(7) 0.0234(14) Uani 0.599(7) 1 d PD D 6
O11 O 0.4004(3) 0.6745(4) 0.4165(13) 0.053(2) Uani 0.599(7) 1 d PD D 6
O12 O 0.4294(3) 0.7567(4) 0.2960(9) 0.057(2) Uani 0.599(7) 1 d PD D 6
N10A N 0.4535(3) 0.6775(5) 0.3992(11) 0.027(2) Uani 0.401(7) 1 d PD D 7
O11A O 0.4050(5) 0.6883(6) 0.3294(12) 0.039(3) Uani 0.401(7) 1 d PD D 7
O12A O 0.4813(4) 0.6292(4) 0.3638(10) 0.038(2) Uani 0.401(7) 1 d PD D 7

loop_
_atom_site_aniso_label
_atom_site_aniso_U_11
_atom_site_aniso_U_22
_atom_site_aniso_U_33
_atom_site_aniso_U_23
_atom_site_aniso_U_13
_atom_site_aniso_U_12
Co1 0.0084(3) 0.0072(3) 0.0265(4) 0.000 0.0021(3) 0.000
N1 0.0118(13) 0.0086(13) 0.0246(16) -0.0012(11) -0.0005(12) -0.0006(10)
N2 0.0094(13) 0.0098(13) 0.0252(16) 0.0009(12) 0.0009(12) -0.0004(10)
C10 0.0190(17) 0.0090(15) 0.029(2) -0.0020(14) -0.0025(15) 0.0019(13)
C11 0.0151(16) 0.0148(16) 0.030(2) -0.0020(16) -0.0056(15) 0.0036(13)
C12 0.0121(15) 0.0115(15) 0.026(2) 0.0007(14) 0.0002(14) 0.0024(12)
C13 0.0139(16) 0.0131(16) 0.029(2) -0.0053(15) -0.0020(15) -0.0001(13)
C14 0.0100(15) 0.0143(16) 0.027(2) -0.0003(14) -0.0023(14) -0.0008(12)
C20 0.0135(16) 0.0113(15) 0.0233(19) -0.0017(14) 0.0012(14) -0.0015(12)
C21 0.0136(16) 0.0131(15) 0.0197(18) 0.0023(14) -0.0027(13) 0.0004(12)
C22 0.0091(14) 0.0113(15) 0.0231(19) 0.0016(14) 0.0003(13) 0.0020(12)
C23 0.0119(15) 0.0125(15) 0.028(2) -0.0042(15) -0.0008(14) 0.0013(12)
C24 0.0141(16) 0.0178(17) 0.0199(19) -0.0033(14) 0.0042(14) 0.0000(13)
C30 0.0147(16) 0.0107(15) 0.028(2) -0.0014(14) -0.0042(15) 0.0004(13)
C31 0.0110(15) 0.0149(16) 0.025(2) -0.0003(14) -0.0003(14) 0.0004(12)
C32 0.0119(15) 0.0122(16) 0.027(2) -0.0008(14) -0.0014(14) 0.0041(13)
C33 0.0143(16) 0.0097(15) 0.029(2) -0.0032(14) -0.0013(14) 0.0029(13)
C34 0.0115(15) 0.0143(17) 0.025(2) -0.0023(15) -0.0028(14) 0.0009(12)
C35 0.0149(16) 0.0118(16) 0.026(2) -0.0017(14) -0.0044(14) 0.0025(13)
C40 0.0118(16) 0.0240(19) 0.037(2) -0.0147(18) -0.0012(15) -0.0008(14)
O40 0.0092(11) 0.0122(12) 0.0334(15) -0.0074(11) -0.0007(10) 0.0000(9)
O41 0.0140(12) 0.0097(11) 0.0338(16) -0.0021(11) 0.0011(11) 0.0004(9)
C42 0.023(2) 0.037(3) 0.062(3) -0.015(2) -0.002(2) -0.0138(19)
O42 0.0162(14) 0.068(2) 0.041(2) -0.0058(18) 0.0046(14) -0.0056(15)
O10 0.0274(15) 0.0390(18) 0.0280(16) -0.0012(14) -0.0044(13) -0.0052(13)
N10 0.018(3) 0.026(3) 0.027(3) 0.003(3) -0.004(2) -0.002(2)
O11 0.034(4) 0.045(4) 0.081(7) -0.017(5) -0.010(4) -0.020(3)
O12 0.053(4) 0.061(5) 0.057(4) 0.028(4) 0.000(3) 0.015(3)
N10A 0.020(4) 0.031(6) 0.030(5) 0.000(4) 0.001(4) 0.010(4)
O11A 0.031(5) 0.063(7) 0.023(5) -0.013(5) -0.009(4) -0.001(5)
O12A 0.045(5) 0.036(5) 0.033(5) -0.012(4) -0.002(4) 0.006(4)

loop_
_atom_type_symbol
_atom_type_description
_atom_type_scat_dispersion_real
_atom_type_scat_dispersion_imag
_atom_type_scat_source
C C 0.0033 0.0016 'International Tables Vol C Tables 4.2.6.8 and 6.1.1.4'
H H 0.0000 0.0000 'International Tables Vol C Tables 4.2.6.8 and 6.1.1.4'
N N 0.0061 0.0033 'International Tables Vol C Tables 4.2.6.8 and 6.1.1.4'
O O 0.0106 0.0060 'International Tables Vol C Tables 4.2.6.8 and 6.1.1.4'
Co Co 0.3494 0.9721 'International Tables Vol C Tables 4.2.6.8 and 6.1.1.4'

loop_
_geom_angle_atom_site_label_1
_geom_angle_atom_site_label_2
_geom_angle_atom_site_label_3
_geom_angle
_geom_angle_site_symmetry_1
_geom_angle_site_symmetry_3
N2 Co1 N2 90.68(16) 3_656 .
N2 Co1 N1 87.14(11) 3_656 3_656
N2 Co1 N1 176.23(12) . 3_656
N2 Co1 N1 176.23(12) 3_656 .
N2 Co1 N1 87.14(11) . .
N1 Co1 N1 95.20(15) 3_656 .
N2 Co1 O10 96.71(12) 3_656 3_656
N2 Co1 O10 89.65(13) . 3_656
N1 Co1 O10 87.55(12) 3_656 3_656
N1 Co1 O10 86.36(12) . 3_656
N2 Co1 O10 89.65(13) 3_656 .
N2 Co1 O10 96.71(12) . .
N1 Co1 O10 86.36(12) 3_656 .
N1 Co1 O10 87.55(12) . .
O10 Co1 O10 170.96(18) 3_656 .
C10 N1 C14 117.2(3) . .
C10 N1 Co1 119.1(2) . .
C14 N1 Co1 123.6(2) . .
C24 N2 C20 118.0(3) . .
C24 N2 Co1 120.7(2) . .
C20 N2 Co1 121.0(2) . .
N1 C10 C11 123.1(3) . .
C10 C11 C12 119.6(3) . .
C13 C12 C11 117.2(3) . .
C13 C12 C35 124.1(3) . .
C11 C12 C35 118.7(3) . .
C14 C13 C12 119.5(3) . .
N1 C14 C13 123.4(3) . .
N2 C20 C21 122.6(3) . 8_655
C20 C21 C22 119.4(3) 8_665 .
C21 C22 C23 117.6(3) . .
C21 C22 C32 124.0(3) . .
C23 C22 C32 118.4(3) . .
C24 C23 C22 119.2(3) 8_665 .
N2 C24 C23 122.9(3) . 8_655
C31 C30 C35 121.4(3) . .
C30 C31 C32 120.0(3) . .
C33 C32 C31 119.4(3) . .
C33 C32 C22 121.1(3) . .
C31 C32 C22 119.1(3) . .
O41 C33 C32 119.2(3) . .
O41 C33 C34 120.3(3) . .
C32 C33 C34 120.5(3) . .
O40 C34 C33 120.6(3) . .
O40 C34 C35 118.8(3) . .
C33 C34 C35 120.2(3) . .
C30 C35 C34 118.5(3) . .
C30 C35 C12 118.6(3) . .
C34 C35 C12 122.9(3) . .
O40 C40 C42 108.8(4) . .
C34 O40 C40 115.4(3) . .
C33 O41 C41A 117.8(6) . .
C33 O41 C41C 112.9(8) . .
C41A O41 C41C 15.1(11) . .
C33 O41 C41B 108.9(7) . .
C41A O41 C41B 11.8(10) . .
C41C O41 C41B 23.0(12) . .
O42 C42 C40 113.2(4) . .
O41 C41A C44A 104.6(9) . .
O44A C44A C41A 109.6(11) . .
O41 C41B C44B 111.4(12) . .
O44B C44B C41B 123.3(13) . .
C44C C41C O41 113.0(16) . .
O44C C44C C41C 86.6(14) . .
N10 O10 N10A 41.5(4) . .
N10 O10 Co1 144.0(3) . .
N10A O10 Co1 131.2(4) . .
O12 N10 O10 125.0(6) . .
O12 N10 O11 116.5(8) . .
O10 N10 O11 118.4(7) . .
O12A N10A O11A 119.6(10) . .
O12A N10A O10 117.1(8) . .
O11A N10A O10 123.1(9) . .

loop_
_geom_bond_atom_site_label_1
_geom_bond_atom_site_label_2
_geom_bond_distance
_geom_bond_site_symmetry_2
Co1 N2 2.123(3) 3_656
Co1 N2 2.123(3) .
Co1 N1 2.147(3) 3_656
Co1 N1 2.147(3) .
Co1 O10 2.151(3) 3_656
Co1 O10 2.151(3) .
N1 C10 1.343(5) .
N1 C14 1.344(5) .
N2 C24 1.334(5) .
N2 C20 1.347(5) .
C10 C11 1.387(5) .
C11 C12 1.404(5) .
C12 C13 1.390(5) .
C12 C35 1.485(5) .
C13 C14 1.389(5) .
C20 C21 1.382(5) 8_655
C21 C20 1.382(5) 8_665
C21 C22 1.390(5) .
C22 C23 1.400(5) .
C22 C32 1.488(4) .
C23 C24 1.383(5) 8_665
C24 C23 1.383(5) 8_655
C30 C31 1.387(5) .
C30 C35 1.402(5) .
C31 C32 1.400(5) .
C32 C33 1.393(5) .
C33 O41 1.378(4) .
C33 C34 1.402(5) .
C34 O40 1.374(4) .
C34 C35 1.403(5) .
C40 O40 1.437(5) .
C40 C42 1.509(6) .
O41 C41A 1.409(9) .
O41 C41C 1.470(14) .
O41 C41B 1.477(12) .
C42 O42 1.413(6) .
C41A C44A 1.498(13) .
C44A O44A 1.423(13) .
C41B C44B 1.492(14) .
C44B O44B 1.421(14) .
C41C C44C 1.478(15) .
C44C O44C 1.438(16) .
O10 N10 1.225(6) .
O10 N10A 1.308(10) .
N10 O12 1.216(8) .
N10 O11 1.235(8) .
N10A O12A 1.224(11) .
N10A O11A 1.277(11) .
